data_7060811
loop_
_publ_author_name
'Zhang, Baoyue'
'Ying, Jun'
'Zhang, Xinyue'
'Wang, Chen'
'Tian, Aixiang'

_publ_section_title
;
 Electrocatalytic, photocatalytic, fluorescence sensing and CO2RR
 properties of a series of homopolymolybdate hybrid coordination polymers
;
_journal_issue 30
_journal_name_full 'New Journal of Chemistry'
_journal_page_first 13340
_journal_page_last 13348
_journal_paper_doi 10.1039/D1NJ02283K
_journal_volume 45
_journal_year 2021
_chemical_formula_moiety 'C16 H26 Mo8 N10 O28 Zn, 2(H2 O)'
_chemical_formula_sum 'C16 H30 Mo8 N10 O30 Zn'
_chemical_formula_weight 1675.39
_space_group_crystal_system monoclinic
_space_group_IT_number 14
_space_group_name_Hall '-P 2yn'
_space_group_name_H-M_alt 'P 1 21/n 1'
_atom_sites_solution_hydrogens mixed
_atom_sites_solution_primary dual
_audit_creation_date 2020-11-18
_audit_creation_method
;
Olex2 1.3
(compiled 2020.06.28 svn.raecde09e for OlexSys, GUI svn.r6132)
;
_audit_update_record
;
2020-11-18 deposited with the CCDC.	2021-06-22 downloaded from the CCDC.
;
_cell_angle_alpha 90
_cell_angle_beta 96.7960(10)
_cell_angle_gamma 90
_cell_formula_units_Z 2
_cell_length_a 11.5733(7)
_cell_length_b 13.5849(8)
_cell_length_c 12.9020(8)
_cell_measurement_reflns_used 3297
_cell_measurement_temperature 296.15
_cell_measurement_theta_max 26.92
_cell_measurement_theta_min 2.32
_cell_volume 2014.2(2)
_computing_cell_refinement 'SAINT V8.18C (?, 2016)'
_computing_data_reduction 'SAINT V8.18C (?, 2016)'
_computing_molecular_graphics 'Olex2 1.3 (Dolomanov et al., 2009)'
_computing_publication_material 'Olex2 1.3 (Dolomanov et al., 2009)'
_computing_structure_refinement 'SHELXL 2018/3 (Sheldrick, 2015)'
_computing_structure_solution 'SHELXT 2014/5 (Sheldrick, 2014)'
_diffrn_ambient_temperature 296.15
_diffrn_measured_fraction_theta_full 1.000
_diffrn_measured_fraction_theta_max 0.996
_diffrn_measurement_device_type 'Bruker APEX-II CCD'
_diffrn_measurement_method '\f and \w scans'
_diffrn_radiation_monochromator graphite
_diffrn_radiation_type MoK\a
_diffrn_radiation_wavelength 0.71073
_diffrn_reflns_av_R_equivalents 0.0424
_diffrn_reflns_av_unetI/netI 0.0485
_diffrn_reflns_Laue_measured_fraction_full 1.000
_diffrn_reflns_Laue_measured_fraction_max 0.996
_diffrn_reflns_limit_h_max 15
_diffrn_reflns_limit_h_min -15
_diffrn_reflns_limit_k_max 8
_diffrn_reflns_limit_k_min -18
_diffrn_reflns_limit_l_max 17
_diffrn_reflns_limit_l_min -16
_diffrn_reflns_number 14671
_diffrn_reflns_point_group_measured_fraction_full 1.000
_diffrn_reflns_point_group_measured_fraction_max 0.996
_diffrn_reflns_theta_full 25.242
_diffrn_reflns_theta_max 28.475
_diffrn_reflns_theta_min 2.185
_diffrn_source_current 30.0
_diffrn_source_power 1.2
_diffrn_source_voltage 40.0
_diffrn_standards_number 0
_exptl_absorpt_coefficient_mu 3.101
_exptl_absorpt_correction_T_max 0.609
_exptl_absorpt_correction_T_min 0.543
_exptl_absorpt_correction_type multi-scan
_exptl_absorpt_process_details
;
SADABS-2008/1 (Bruker,2008) was used for absorption correction.
wR2(int) was 0.0740 before and 0.0324 after correction.
The Ratio of minimum to maximum transmission is 0.7585.
The \l/2 correction factor is 0.0015.
;
_exptl_crystal_colour colorless
_exptl_crystal_density_diffrn 2.762
_exptl_crystal_description block
_exptl_crystal_F_000 1604
_exptl_crystal_size_max 0.2
_exptl_crystal_size_mid 0.18
_exptl_crystal_size_min 0.16
_refine_diff_density_max 1.193
_refine_diff_density_min -1.056
_refine_diff_density_rms 0.158
_refine_ls_extinction_method none
_refine_ls_goodness_of_fit_ref 1.019
_refine_ls_hydrogen_treatment constr
_refine_ls_matrix_type full
_refine_ls_number_parameters 296
_refine_ls_number_reflns 5076
_refine_ls_number_restraints 6
_refine_ls_restrained_S_all 1.020
_refine_ls_R_factor_all 0.0582
_refine_ls_R_factor_gt 0.0376
_refine_ls_shift/su_max 0.000
_refine_ls_shift/su_mean 0.000
_refine_ls_structure_factor_coef Fsqd
_refine_ls_weighting_details 'w=1/[\s^2^(Fo^2^)+(0.0463P)^2^+1.9963P] where P=(Fo^2^+2Fc^2^)/3'
_refine_ls_weighting_scheme calc
_refine_ls_wR_factor_gt 0.0872
_refine_ls_wR_factor_ref 0.0968
_reflns_Friedel_coverage 0.000
_reflns_number_gt 3853
_reflns_number_total 5076
_reflns_threshold_expression 'I > 2\s(I)'
_cod_data_source_file d1nj02283k2.cif
_cod_data_source_block 2
_cod_depositor_comments 'Adding full bibliography for 7060809--7060812.cif.'
_cod_database_code 7060811
_shelx_shelxl_version_number 2018/3
_shelx_space_group_comment
;
The symmetry employed for this shelxl refinement is uniquely defined
by the following loop, which should always be used as a source of
symmetry information in preference to the above space-group names.
They are only intended as comments.
;
_olex2_refinement_description
;
1. Fixed Uiso
 At 1.2 times of:
  All C(H) groups, All C(H,H) groups
 At 1.5 times of:
  All O(H,H) groups
2. Uiso/Uaniso restraints and constraints
Uanis(O1W) \\sim Ueq: with sigma of 0.01 and sigma for terminal atoms of 0.02
3.a Riding coordinates:
 O1W(H1WA,H1WB)
3.b Rotating group:
 O14(H14A,H14B)
3.c Secondary CH2 refined with riding coordinates:
 C3(H3A,H3B), C5(H5A,H5B), C4(H4A,H4B)
3.d Aromatic/amide H refined with riding coordinates:
 C2(H2), C7(H7), C1(H1), C6(H6), C8(H8)
;
_olex2_submission_special_instructions 'No special instructions were received'

loop_
_space_group_symop_operation_xyz
'x, y, z'
'-x+1/2, y+1/2, -z+1/2'
'-x, -y, -z'
'x-1/2, -y-1/2, z-1/2'

loop_
_atom_site_label
_atom_site_type_symbol
_atom_site_fract_x
_atom_site_fract_y
_atom_site_fract_z
_atom_site_U_iso_or_equiv
_atom_site_adp_type
_atom_site_occupancy
_atom_site_site_symmetry_order
_atom_site_calc_flag
_atom_site_refinement_flags_posn
_atom_site_refinement_flags_adp
_atom_site_refinement_flags_occupancy
_atom_site_disorder_assembly
_atom_site_disorder_group
Mo3 Mo 0.56626(4) 0.45050(3) -0.10124(3) 0.02210(11) Uani 1 1 d . . . . .
Mo4 Mo 0.65865(4) 0.48561(3) 0.27981(3) 0.02332(11) Uani 1 1 d . . . . .
Mo1 Mo 0.32566(4) 0.34370(3) -0.04346(3) 0.02812(12) Uani 1 1 d . . . . .
Mo2 Mo 0.51228(4) 0.30504(4) 0.16283(4) 0.03301(13) Uani 1 1 d . . . . .
Zn1 Zn 0.500000 0.500000 0.500000 0.0438(3) Uani 1 2 d S . P . .
O2 O 0.5313(3) 0.5402(3) -0.2126(2) 0.0269(8) Uani 1 1 d . . . . .
O4 O 0.3792(3) 0.4308(3) -0.1493(2) 0.0256(7) Uani 1 1 d . . . . .
O10 O 0.5021(3) 0.4025(2) 0.0204(2) 0.0240(7) Uani 1 1 d . . . . .
O11 O 0.6642(3) 0.3702(3) 0.2051(3) 0.0297(8) Uani 1 1 d . . . . .
O3 O 0.6948(3) 0.5010(3) -0.0404(3) 0.0319(9) Uani 1 1 d . . . . .
O7 O 0.3515(3) 0.3040(3) 0.1000(3) 0.0361(9) Uani 1 1 d . . . . .
O12 O 0.8007(3) 0.5177(3) 0.3059(3) 0.0333(9) Uani 1 1 d . . . . .
O13 O 0.6190(3) 0.4458(3) 0.3991(3) 0.0335(9) Uani 1 1 d . . . . .
O1 O 0.6088(3) 0.3469(3) -0.1607(3) 0.0382(9) Uani 1 1 d . . . . .
O5 O 0.3615(4) 0.2360(3) -0.0989(3) 0.0465(11) Uani 1 1 d . . . . .
O6 O 0.1783(4) 0.3496(3) -0.0668(3) 0.0467(11) Uani 1 1 d . . . . .
O9 O 0.5696(4) 0.2109(3) 0.0990(4) 0.0514(12) Uani 1 1 d . . . . .
N2 N 0.4015(4) 0.3702(3) 0.6538(3) 0.0315(10) Uani 1 1 d . . . . .
O8 O 0.4869(4) 0.2567(4) 0.2788(3) 0.0550(13) Uani 1 1 d . . . . .
O14 O 0.6334(4) 0.5516(5) 0.6122(4) 0.0718(17) Uani 1 1 d . . . . .
H14A H 0.609314 0.552305 0.671878 0.108 Uiso 1 1 d R U . . .
H14B H 0.647744 0.611575 0.599878 0.108 Uiso 1 1 d R U . . .
N1 N 0.4795(4) 0.3683(4) 0.5807(4) 0.0442(13) Uani 1 1 d . . . . .
N4 N 0.6192(5) 0.0485(4) 0.8082(4) 0.0491(13) Uani 1 1 d . . . . .
N3 N 0.4363(5) 0.2167(5) 0.6180(5) 0.0593(17) Uani 1 1 d . . . . .
N5 N 0.6190(6) 0.0475(5) 0.9759(5) 0.072(2) Uani 1 1 d . . . . .
C2 C 0.3777(5) 0.2786(5) 0.6732(5) 0.0433(15) Uani 1 1 d . . . . .
H2 H 0.326497 0.258797 0.719614 0.052 Uiso 1 1 calc R U . . .
C7 C 0.6096(7) 0.1051(6) 0.8915(5) 0.0586(19) Uani 1 1 d . . . . .
H7 H 0.598378 0.172933 0.890807 0.070 Uiso 1 1 calc R U . . .
C1 C 0.4977(7) 0.2752(6) 0.5619(6) 0.063(2) Uani 1 1 d . . . . .
H1 H 0.547163 0.252679 0.515295 0.076 Uiso 1 1 calc R U . . .
C6 C 0.6367(8) -0.0483(6) 0.8395(7) 0.076(2) Uani 1 1 d . . . . .
H6 H 0.646199 -0.102717 0.797652 0.091 Uiso 1 1 calc R U . . .
C3 C 0.4316(7) 0.1037(6) 0.6251(8) 0.084(3) Uani 1 1 d . . . . .
H3A H 0.399716 0.085869 0.688703 0.101 Uiso 1 1 calc R U . . .
H3B H 0.378716 0.079250 0.566831 0.101 Uiso 1 1 calc R U . . .
C5 C 0.6282(8) 0.0880(7) 0.7046(6) 0.074(2) Uani 1 1 d . . . . .
H5A H 0.626607 0.159268 0.708564 0.089 Uiso 1 1 calc R U . . .
H5B H 0.703053 0.069144 0.684137 0.089 Uiso 1 1 calc R U . . .
C8 C 0.6368(8) -0.0465(7) 0.9449(7) 0.079(3) Uani 1 1 d . . . . .
H8 H 0.647454 -0.100878 0.988799 0.095 Uiso 1 1 calc R U . . .
C4 C 0.5386(9) 0.0566(7) 0.6244(7) 0.084(3) Uani 1 1 d . . . . .
H4A H 0.565721 0.067565 0.557034 0.101 Uiso 1 1 calc R U . . .
H4B H 0.526990 -0.013616 0.631719 0.101 Uiso 1 1 calc R U . . .
O1W O 0.3207(8) 0.2413(8) 0.4029(8) 0.165(4) Uani 1 1 d . U . . .
H1WA H 0.270809 0.203096 0.370282 0.247 Uiso 1 1 d R U . . .
H1WB H 0.373569 0.219346 0.460062 0.247 Uiso 1 1 d R U . . .

loop_
_atom_site_aniso_label
_atom_site_aniso_U_11
_atom_site_aniso_U_22
_atom_site_aniso_U_33
_atom_site_aniso_U_23
_atom_site_aniso_U_13
_atom_site_aniso_U_12
Mo3 0.0263(2) 0.0243(2) 0.0155(2) 0.00065(16) 0.00174(15) 0.00264(18)
Mo4 0.0275(2) 0.0292(2) 0.01317(19) -0.00027(16) 0.00194(15) 0.00131(18)
Mo1 0.0345(2) 0.0280(3) 0.0208(2) 0.00325(17) -0.00136(18) -0.0088(2)
Mo2 0.0480(3) 0.0245(3) 0.0240(2) 0.00615(18) -0.0066(2) -0.0030(2)
Zn1 0.0388(5) 0.0720(8) 0.0221(5) 0.0099(5) 0.0097(4) 0.0058(5)
O2 0.0326(18) 0.034(2) 0.0142(16) 0.0034(14) 0.0043(14) -0.0009(16)
O4 0.0315(18) 0.026(2) 0.0187(17) 0.0003(14) 0.0021(14) -0.0032(15)
O10 0.0320(18) 0.0197(18) 0.0194(16) 0.0037(13) -0.0004(14) -0.0004(14)
O11 0.0329(19) 0.032(2) 0.0230(18) -0.0015(15) -0.0007(15) 0.0050(16)
O3 0.0293(19) 0.041(2) 0.0253(19) 0.0013(16) 0.0017(15) -0.0027(16)
O7 0.045(2) 0.036(2) 0.026(2) 0.0076(16) -0.0004(16) -0.0149(18)
O12 0.033(2) 0.042(2) 0.0249(19) -0.0029(16) 0.0033(15) -0.0025(17)
O13 0.037(2) 0.044(2) 0.0191(18) 0.0056(16) 0.0019(15) -0.0002(18)
O1 0.045(2) 0.037(2) 0.032(2) -0.0044(17) 0.0043(17) 0.0119(19)
O5 0.069(3) 0.027(2) 0.040(2) 0.0013(18) -0.007(2) -0.006(2)
O6 0.040(2) 0.061(3) 0.037(2) 0.003(2) -0.0039(18) -0.016(2)
O9 0.067(3) 0.032(2) 0.051(3) -0.005(2) -0.015(2) 0.008(2)
N2 0.040(3) 0.033(3) 0.023(2) -0.0064(18) 0.0098(19) -0.002(2)
O8 0.068(3) 0.059(3) 0.034(2) 0.023(2) -0.010(2) -0.018(2)
O14 0.051(3) 0.130(5) 0.036(3) -0.008(3) 0.009(2) -0.019(3)
N1 0.044(3) 0.054(4) 0.038(3) -0.012(2) 0.020(2) 0.001(3)
N4 0.062(3) 0.045(3) 0.039(3) 0.004(2) 0.003(3) 0.008(3)
N3 0.049(3) 0.044(4) 0.088(5) -0.026(3) 0.022(3) -0.004(3)
N5 0.102(5) 0.066(5) 0.045(4) 0.004(3) -0.004(4) -0.021(4)
C2 0.045(3) 0.041(4) 0.046(4) -0.010(3) 0.013(3) -0.001(3)
C7 0.077(5) 0.056(5) 0.043(4) 0.003(3) 0.007(4) 0.015(4)
C1 0.064(5) 0.062(5) 0.069(5) -0.027(4) 0.033(4) 0.004(4)
C6 0.105(7) 0.040(5) 0.079(6) -0.001(4) -0.001(5) -0.013(5)
C3 0.065(5) 0.058(5) 0.137(9) -0.064(5) 0.040(5) -0.025(4)
C5 0.114(7) 0.068(6) 0.043(4) 0.003(4) 0.020(5) 0.006(5)
C8 0.104(7) 0.063(6) 0.061(5) 0.027(4) -0.028(5) -0.034(5)
C4 0.119(8) 0.062(6) 0.070(6) 0.008(5) 0.010(6) 0.007(6)
O1W 0.142(7) 0.173(9) 0.169(8) 0.015(7) -0.024(6) -0.062(7)

loop_
_atom_type_symbol
_atom_type_description
_atom_type_scat_dispersion_real
_atom_type_scat_dispersion_imag
_atom_type_scat_source
C C 0.0033 0.0016 'International Tables Vol C Tables 4.2.6.8 and 6.1.1.4'
H H 0.0000 0.0000 'International Tables Vol C Tables 4.2.6.8 and 6.1.1.4'
Mo Mo -1.6832 0.6857 'International Tables Vol C Tables 4.2.6.8 and 6.1.1.4'
N N 0.0061 0.0033 'International Tables Vol C Tables 4.2.6.8 and 6.1.1.4'
O O 0.0106 0.0060 'International Tables Vol C Tables 4.2.6.8 and 6.1.1.4'
Zn Zn 0.2839 1.4301 'International Tables Vol C Tables 4.2.6.8 and 6.1.1.4'

loop_
_geom_angle_atom_site_label_1
_geom_angle_atom_site_label_2
_geom_angle_atom_site_label_3
_geom_angle
_geom_angle_site_symmetry_1
_geom_angle_site_symmetry_3
_geom_angle_publ_flag
O2 Mo3 O4 75.45(14) . . ?
O2 Mo3 O10 75.24(13) . 3_665 ?
O2 Mo3 O10 140.21(14) . . ?
O4 Mo3 O10 82.03(12) . 3_665 ?
O10 Mo3 O4 74.14(13) . . ?
O10 Mo3 O10 75.66(14) . 3_665 ?
O3 Mo3 O2 100.56(16) . . ?
O3 Mo3 O4 159.61(16) . . ?
O3 Mo3 O10 77.64(15) . 3_665 ?
O3 Mo3 O10 99.07(15) . . ?
O1 Mo3 O2 103.75(17) . . ?
O1 Mo3 O4 95.72(16) . . ?
O1 Mo3 O10 104.26(17) . . ?
O1 Mo3 O10 177.69(15) . 3_665 ?
O1 Mo3 O3 104.62(18) . . ?
O4 Mo4 O2 70.70(13) 3_665 3_665 ?
O4 Mo4 N2 77.66(15) 3_665 3_666 ?
O11 Mo4 O2 76.32(14) . 3_665 ?
O11 Mo4 O4 93.40(14) . 3_665 ?
O11 Mo4 N2 163.19(16) . 3_666 ?
O12 Mo4 O2 167.97(15) . 3_665 ?
O12 Mo4 O4 97.41(16) . 3_665 ?
O12 Mo4 O11 103.27(17) . . ?
O12 Mo4 O13 104.78(17) . . ?
O12 Mo4 N2 92.09(18) . 3_666 ?
O13 Mo4 O2 86.89(14) . 3_665 ?
O13 Mo4 O4 148.23(16) . 3_665 ?
O13 Mo4 O11 103.10(17) . . ?
O13 Mo4 N2 79.08(17) . 3_666 ?
N2 Mo4 O2 87.23(15) 3_666 3_665 ?
O4 Mo1 O10 72.18(13) . . ?
O4 Mo1 O3 80.76(13) . 3_665 ?
O10 Mo1 O3 69.95(12) . 3_665 ?
O7 Mo1 O4 144.67(15) . . ?
O7 Mo1 O10 73.51(14) . . ?
O7 Mo1 O3 79.89(15) . 3_665 ?
O5 Mo1 O4 96.50(18) . . ?
O5 Mo1 O10 101.69(17) . . ?
O5 Mo1 O3 171.62(17) . 3_665 ?
O5 Mo1 O7 98.39(19) . . ?
O6 Mo1 O4 103.95(18) . . ?
O6 Mo1 O10 153.49(18) . . ?
O6 Mo1 O3 83.54(18) . 3_665 ?
O6 Mo1 O7 102.90(19) . . ?
O6 Mo1 O5 104.8(2) . . ?
O10 Mo2 O2 72.27(12) . 3_665 ?
O11 Mo2 O2 74.25(13) . 3_665 ?
O11 Mo2 O10 85.50(13) . . ?
O7 Mo2 O2 83.74(15) . 3_665 ?
O7 Mo2 O10 73.08(13) . . ?
O7 Mo2 O11 153.15(16) . . ?
O9 Mo2 O2 161.14(19) . 3_665 ?
O9 Mo2 O10 91.85(18) . . ?
O9 Mo2 O11 94.89(19) . . ?
O9 Mo2 O7 101.66(19) . . ?
O8 Mo2 O2 92.4(2) . 3_665 ?
O8 Mo2 O10 161.9(2) . . ?
O8 Mo2 O11 99.82(18) . . ?
O8 Mo2 O7 96.23(19) . . ?
O8 Mo2 O9 104.8(2) . . ?
O13 Zn1 O13 180.0 . 3_666 ?
O14 Zn1 O13 93.45(17) . . ?
O14 Zn1 O13 86.55(17) . 3_666 ?
O14 Zn1 O13 93.46(17) 3_666 3_666 ?
O14 Zn1 O13 86.54(17) 3_666 . ?
O14 Zn1 O14 180.0 . 3_666 ?
N1 Zn1 O13 82.67(16) 3_666 . ?
N1 Zn1 O13 82.67(16) . 3_666 ?
N1 Zn1 O13 97.33(16) . . ?
N1 Zn1 O13 97.33(16) 3_666 3_666 ?
N1 Zn1 O14 86.6(2) 3_666 . ?
N1 Zn1 O14 93.4(2) 3_666 3_666 ?
N1 Zn1 O14 86.6(2) . 3_666 ?
N1 Zn1 O14 93.4(2) . . ?
N1 Zn1 N1 180.0 3_666 . ?
Mo3 O2 Mo4 107.36(15) . 3_665 ?
Mo3 O2 Mo2 114.61(15) . 3_665 ?
Mo2 O2 Mo4 90.76(13) 3_665 3_665 ?
Mo4 O4 Mo3 105.90(15) 3_665 . ?
Mo1 O4 Mo3 104.98(14) . . ?
Mo1 O4 Mo4 149.07(18) . 3_665 ?
Mo3 O10 Mo3 104.34(14) . 3_665 ?
Mo3 O10 Mo1 104.01(14) . . ?
Mo3 O10 Mo2 150.88(18) . . ?
Mo1 O10 Mo3 96.96(12) . 3_665 ?
Mo1 O10 Mo2 92.73(12) . . ?
Mo2 O10 Mo3 96.93(12) . 3_665 ?
Mo4 O11 Mo2 115.99(18) . . ?
Mo3 O3 Mo1 115.25(18) . 3_665 ?
Mo1 O7 Mo2 115.70(19) . . ?
Mo4 O13 Zn1 133.4(2) . . ?
N1 N2 Mo4 121.8(4) . 3_666 ?
C2 N2 Mo4 131.8(4) . 3_666 ?
C2 N2 N1 106.4(5) . . ?
Zn1 O14 H14A 109.5 . . ?
Zn1 O14 H14B 109.5 . . ?
H14A O14 H14B 104.5 . . ?
N2 N1 Zn1 116.4(4) . . ?
C1 N1 Zn1 134.6(5) . . ?
C1 N1 N2 106.1(5) . . ?
C7 N4 C6 109.6(6) . . ?
C7 N4 C5 123.2(6) . . ?
C6 N4 C5 126.5(7) . . ?
C2 N3 C3 124.8(6) . . ?
C1 N3 C2 104.6(6) . . ?
C1 N3 C3 130.6(6) . . ?
C7 N5 C8 108.2(7) . . ?
N2 C2 N3 111.4(6) . . ?
N2 C2 H2 124.3 . . ?
N3 C2 H2 124.3 . . ?
N4 C7 H7 125.9 . . ?
N5 C7 N4 108.1(7) . . ?
N5 C7 H7 125.9 . . ?
N1 C1 N3 111.5(6) . . ?
N1 C1 H1 124.2 . . ?
N3 C1 H1 124.2 . . ?
N4 C6 H6 127.5 . . ?
C8 C6 N4 105.0(8) . . ?
C8 C6 H6 127.5 . . ?
N3 C3 H3A 108.6 . . ?
N3 C3 H3B 108.6 . . ?
H3A C3 H3B 107.5 . . ?
C4 C3 N3 114.8(7) . . ?
C4 C3 H3A 108.6 . . ?
C4 C3 H3B 108.6 . . ?
N4 C5 H5A 108.4 . . ?
N4 C5 H5B 108.4 . . ?
H5A C5 H5B 107.5 . . ?
C4 C5 N4 115.3(8) . . ?
C4 C5 H5A 108.4 . . ?
C4 C5 H5B 108.4 . . ?
N5 C8 H8 125.4 . . ?
C6 C8 N5 109.1(7) . . ?
C6 C8 H8 125.4 . . ?
C3 C4 C5 115.1(9) . . ?
C3 C4 H4A 108.5 . . ?
C3 C4 H4B 108.5 . . ?
C5 C4 H4A 108.5 . . ?
C5 C4 H4B 108.5 . . ?
H4A C4 H4B 107.5 . . ?
H1WA O1W H1WB 122.0 . . ?

loop_
_geom_bond_atom_site_label_1
_geom_bond_atom_site_label_2
_geom_bond_distance
_geom_bond_site_symmetry_2
_geom_bond_publ_flag
Mo3 O2 1.890(3) . ?
Mo3 O4 2.197(3) . ?
Mo3 O10 2.429(3) 3_665 ?
Mo3 O10 1.927(3) . ?
Mo3 O3 1.739(4) . ?
Mo3 O1 1.703(4) . ?
Mo4 O2 2.293(3) 3_665 ?
Mo4 O4 2.035(3) 3_665 ?
Mo4 O11 1.845(4) . ?
Mo4 O12 1.696(4) . ?
Mo4 O13 1.744(3) . ?
Mo4 N2 2.279(5) 3_666 ?
Mo1 O4 1.962(3) . ?
Mo1 O10 2.255(3) . ?
Mo1 O3 2.395(4) 3_665 ?
Mo1 O7 1.917(4) . ?
Mo1 O5 1.702(4) . ?
Mo1 O6 1.698(4) . ?
Mo2 O2 2.273(4) 3_665 ?
Mo2 O10 2.257(3) . ?
Mo2 O11 1.986(4) . ?
Mo2 O7 1.940(4) . ?
Mo2 O9 1.699(5) . ?
Mo2 O8 1.691(4) . ?
Zn1 O13 2.135(4) . ?
Zn1 O13 2.135(4) 3_666 ?
Zn1 O14 2.108(5) . ?
Zn1 O14 2.108(5) 3_666 ?
Zn1 N1 2.098(6) . ?
Zn1 N1 2.098(6) 3_666 ?
N2 N1 1.381(6) . ?
N2 C2 1.306(8) . ?
O14 H14A 0.8499 . ?
O14 H14B 0.8503 . ?
N1 C1 1.309(9) . ?
N4 C7 1.337(9) . ?
N4 C6 1.384(9) . ?
N4 C5 1.455(9) . ?
N3 C2 1.337(8) . ?
N3 C1 1.334(10) . ?
N3 C3 1.540(10) . ?
N5 C7 1.335(9) . ?
N5 C8 1.361(11) . ?
C2 H2 0.9300 . ?
C7 H7 0.9300 . ?
C1 H1 0.9300 . ?
C6 H6 0.9300 . ?
C6 C8 1.359(12) . ?
C3 H3A 0.9700 . ?
C3 H3B 0.9700 . ?
C3 C4 1.394(12) . ?
C5 H5A 0.9700 . ?
C5 H5B 0.9700 . ?
C5 C4 1.440(12) . ?
C8 H8 0.9300 . ?
C4 H4A 0.9700 . ?
C4 H4B 0.9700 . ?
O1W H1WA 0.8502 . ?
O1W H1WB 0.9492 . ?

loop_
_geom_torsion_atom_site_label_1
_geom_torsion_atom_site_label_2
_geom_torsion_atom_site_label_3
_geom_torsion_atom_site_label_4
_geom_torsion
_geom_torsion_site_symmetry_1
_geom_torsion_site_symmetry_2
_geom_torsion_site_symmetry_3
_geom_torsion_site_symmetry_4
_geom_torsion_publ_flag
Mo4 N2 N1 Zn1 -18.4(5) 3_666 . . . ?
Mo4 N2 N1 C1 178.2(5) 3_666 . . . ?
Mo4 N2 C2 N3 -177.8(4) 3_666 . . . ?
Zn1 N1 C1 N3 -158.8(5) . . . . ?
O2 Mo3 O3 Mo1 68.47(19) . . . 3_665 ?
O2 Mo4 O11 Mo2 -14.33(16) 3_665 . . . ?
O2 Mo4 O13 Zn1 -62.2(3) 3_665 . . . ?
O4 Mo3 O2 Mo4 -5.68(13) . . . 3_665 ?
O4 Mo3 O2 Mo2 93.44(17) . . . 3_665 ?
O4 Mo3 O3 Mo1 -8.1(5) . . . 3_665 ?
O4 Mo4 O11 Mo2 -83.53(19) 3_665 . . . ?
O4 Mo4 O13 Zn1 -17.9(5) 3_665 . . . ?
O10 Mo3 O2 Mo4 -46.9(3) . . . 3_665 ?
O10 Mo3 O2 Mo4 -91.11(15) 3_665 . . 3_665 ?
O10 Mo3 O2 Mo2 52.2(3) . . . 3_665 ?
O10 Mo3 O2 Mo2 8.01(14) 3_665 . . 3_665 ?
O10 Mo3 O3 Mo1 -3.70(15) 3_665 . . 3_665 ?
O10 Mo3 O3 Mo1 -76.74(19) . . . 3_665 ?
O11 Mo4 O13 Zn1 -137.4(3) . . . . ?
O3 Mo3 O2 Mo4 -165.19(16) . . . 3_665 ?
O3 Mo3 O2 Mo2 -66.1(2) . . . 3_665 ?
O12 Mo4 O11 Mo2 178.03(19) . . . . ?
O12 Mo4 O13 Zn1 114.9(3) . . . . ?
O13 Mo4 O11 Mo2 69.1(2) . . . . ?
O1 Mo3 O2 Mo4 86.76(19) . . . 3_665 ?
O1 Mo3 O2 Mo2 -174.13(18) . . . 3_665 ?
O1 Mo3 O3 Mo1 175.84(18) . . . 3_665 ?
N2 Mo4 O11 Mo2 -26.5(7) 3_666 . . . ?
N2 Mo4 O13 Zn1 25.6(3) 3_666 . . . ?
N2 N1 C1 N3 0.1(8) . . . . ?
N1 N2 C2 N3 0.6(7) . . . . ?
N4 C6 C8 N5 0.6(10) . . . . ?
N4 C5 C4 C3 77.4(11) . . . . ?
N3 C3 C4 C5 56.2(12) . . . . ?
C2 N2 N1 Zn1 163.0(4) . . . . ?
C2 N2 N1 C1 -0.4(7) . . . . ?
C2 N3 C1 N1 0.2(9) . . . . ?
C2 N3 C3 C4 -138.5(8) . . . . ?
C7 N4 C6 C8 0.1(9) . . . . ?
C7 N4 C5 C4 -121.3(9) . . . . ?
C7 N5 C8 C6 -1.1(10) . . . . ?
C1 N3 C2 N2 -0.5(8) . . . . ?
C1 N3 C3 C4 39.3(13) . . . . ?
C6 N4 C7 N5 -0.7(9) . . . . ?
C6 N4 C5 C4 69.2(11) . . . . ?
C3 N3 C2 N2 177.8(7) . . . . ?
C3 N3 C1 N1 -177.9(7) . . . . ?
C5 N4 C7 N5 -171.8(7) . . . . ?
C5 N4 C6 C8 170.8(8) . . . . ?
C8 N5 C7 N4 1.1(9) . . . . ?
